data_7125609
loop_
_publ_author_name
'Tian, Chong-Bin'
'Chen, Rui-Ping'
'He, Chao'
'Li, Wei-Jin'
'Wei, Qi'
'Zhang, Xu-Dong'
'Du, Shao-Wu'

_publ_section_title
;
 Reversible crystal-to-amorphous-to-crystal phase transition and a large
 magnetocaloric effect in a spongelike metal organic framework material.
;
_journal_issue 15
_journal_name_full 'Chemical communications (Cambridge, England)'
_journal_page_first 1915
_journal_page_last 1917
_journal_paper_doi 10.1039/c3cc48325h
_journal_volume 50
_journal_year 2014
_chemical_formula_sum 'C12 H13 Mn N O5'
_chemical_formula_weight 306.17
_space_group_IT_number 33
_space_group_name_Hall 'P 2c -2n'
_space_group_name_H-M_alt 'P n a 21'
_symmetry_cell_setting orthorhombic
_symmetry_space_group_name_H-M 'P n a 21'
_atom_sites_solution_hydrogens geom
_atom_sites_solution_primary direct
_atom_sites_solution_secondary difmap
_audit_creation_method SHELXL-97
_cell_angle_alpha 90.00
_cell_angle_beta 90.00
_cell_angle_gamma 90.00
_cell_formula_units_Z 4
_cell_length_a 7.491(3)
_cell_length_b 15.386(6)
_cell_length_c 11.226(4)
_cell_measurement_reflns_used 4297
_cell_measurement_temperature 293(2)
_cell_measurement_theta_max 27.4816
_cell_measurement_theta_min 2.2454
_cell_volume 1293.9(9)
_computing_structure_refinement 'SHELXL-97 (Sheldrick, 1997)'
_computing_structure_solution 'SHELXS-97 (Sheldrick, 1990)'
_diffrn_ambient_temperature 293(2)
_diffrn_detector_area_resol_mean 28.5714
_diffrn_measured_fraction_theta_full 0.996
_diffrn_measured_fraction_theta_max 0.996
_diffrn_measurement_device_type 'Saturn724+ (2x2 bin mode)'
_diffrn_measurement_method CCD_Profile_fitting
_diffrn_radiation_monochromator graphite
_diffrn_radiation_source 'fine-focus sealed tube'
_diffrn_radiation_type MoK\a
_diffrn_radiation_wavelength 0.71073
_diffrn_reflns_av_R_equivalents 0.0452
_diffrn_reflns_av_sigmaI/netI 0.0287
_diffrn_reflns_limit_h_max 9
_diffrn_reflns_limit_h_min -9
_diffrn_reflns_limit_k_max 19
_diffrn_reflns_limit_k_min -18
_diffrn_reflns_limit_l_max 14
_diffrn_reflns_limit_l_min -10
_diffrn_reflns_number 10207
_diffrn_reflns_theta_full 27.47
_diffrn_reflns_theta_max 27.47
_diffrn_reflns_theta_min 2.65
_exptl_absorpt_coefficient_mu 1.035
_exptl_absorpt_correction_T_max 1.0000
_exptl_absorpt_correction_T_min 0.5469
_exptl_absorpt_correction_type multi-scan
_exptl_crystal_colour Colorless
_exptl_crystal_density_diffrn 1.572
_exptl_crystal_density_method 'not measured'
_exptl_crystal_description Prism
_exptl_crystal_F_000 628
_exptl_crystal_size_max 0.2000
_exptl_crystal_size_mid 0.2000
_exptl_crystal_size_min 0.2000
_refine_diff_density_max 0.269
_refine_diff_density_min -0.326
_refine_diff_density_rms 0.052
_refine_ls_abs_structure_details 'Flack H D (1983), Acta Cryst. A39, 876-881'
_refine_ls_abs_structure_Flack 0.03(2)
_refine_ls_extinction_method none
_refine_ls_goodness_of_fit_ref 1.018
_refine_ls_hydrogen_treatment constr
_refine_ls_matrix_type full
_refine_ls_number_parameters 172
_refine_ls_number_reflns 2673
_refine_ls_number_restraints 1
_refine_ls_restrained_S_all 1.018
_refine_ls_R_factor_all 0.0335
_refine_ls_R_factor_gt 0.0328
_refine_ls_shift/su_max 0.000
_refine_ls_shift/su_mean 0.000
_refine_ls_structure_factor_coef Fsqd
_refine_ls_weighting_details 'calc w=1/[\s^2^(Fo^2^)+(0.0415P)^2^+0.9687P] where P=(Fo^2^+2Fc^2^)/3'
_refine_ls_weighting_scheme calc
_refine_ls_wR_factor_gt 0.0839
_refine_ls_wR_factor_ref 0.0848
_reflns_number_gt 2628
_reflns_number_total 2673
_reflns_threshold_expression >2sigma(I)
_cod_data_source_file c3cc48325h.txt
_cod_data_source_block 1
_cod_depositor_comments
;
The following automatic conversions were performed:

data item '_exptl_absorpt_correction_type' value 'Multi-scan' was
changed to 'multi-scan' in accordance with the
/home/saulius/struct/COD-crude-data/automatic-downloads/DataCite-retrospective/RSC/depositions/lib/dictionaries/cif_core.dic
dictionary named 'cif_core.dic' version 2.4.2 last updated on
2011-04-26.

Automatic conversion script
Id: cif_fix_values 6909 2019-04-08 15:41:33Z antanas 
;
_cod_original_cell_volume 1294.0(8)
_cod_original_sg_symbol_H-M Pna2(1)
_cod_database_code 7125609

loop_
_symmetry_equiv_pos_as_xyz
'x, y, z'
'-x, -y, z+1/2'
'x+1/2, -y+1/2, z'
'-x+1/2, y+1/2, z+1/2'

loop_
_atom_site_label
_atom_site_type_symbol
_atom_site_fract_x
_atom_site_fract_y
_atom_site_fract_z
_atom_site_U_iso_or_equiv
_atom_site_adp_type
_atom_site_occupancy
_atom_site_symmetry_multiplicity
_atom_site_calc_flag
_atom_site_refinement_flags
Mn Mn 0.47669(4) 0.21766(2) 0.35745(6) 0.02473(11) Uani 1 1 d .
C1 C 0.6471(3) 0.39409(16) 0.2743(3) 0.0270(5) Uani 1 1 d .
C2 C 0.7612(4) 0.65513(18) 0.0114(3) 0.0316(6) Uani 1 1 d .
C3 C 0.5909(3) 0.48003(16) 0.2203(2) 0.0265(5) Uani 1 1 d .
C4 C 0.4274(4) 0.51596(19) 0.2554(3) 0.0333(6) Uani 1 1 d .
H4A H 0.3547 0.4853 0.3078 0.040 Uiso 1 1 calc R
C5 C 0.3714(4) 0.5964(2) 0.2135(3) 0.0403(7) Uani 1 1 d .
C6 C 0.4831(4) 0.6411(2) 0.1355(3) 0.0370(7) Uani 1 1 d .
H6A H 0.4489 0.6956 0.1082 0.044 Uiso 1 1 calc R
C7 C 0.6444(4) 0.60612(17) 0.0973(3) 0.0287(6) Uani 1 1 d .
C8 C 0.6988(4) 0.52525(16) 0.1407(3) 0.0290(5) Uani 1 1 d .
H8A H 0.8072 0.5017 0.1165 0.035 Uiso 1 1 calc R
C9 C 0.1941(5) 0.6342(3) 0.2524(5) 0.0683(13) Uani 1 1 d .
H9A H 0.1361 0.5945 0.3058 0.103 Uiso 1 1 calc R
H9B H 0.1200 0.6434 0.1838 0.103 Uiso 1 1 calc R
H9C H 0.2139 0.6885 0.2922 0.103 Uiso 1 1 calc R
C10 C 0.6505(4) 0.1304(2) 0.1444(3) 0.0423(7) Uani 1 1 d .
H10A H 0.5741 0.0858 0.1671 0.051 Uiso 1 1 calc R
C11 C 0.7246(6) 0.0397(3) -0.0231(4) 0.0707(13) Uani 1 1 d .
H11A H 0.6314 0.0047 0.0107 0.106 Uiso 1 1 calc R
H11B H 0.8350 0.0082 -0.0210 0.106 Uiso 1 1 calc R
H11C H 0.6953 0.0537 -0.1041 0.106 Uiso 1 1 calc R
C12 C 0.8771(8) 0.1819(4) 0.0093(5) 0.0828(15) Uani 1 1 d .
H12A H 0.8744 0.2310 0.0620 0.124 Uiso 1 1 calc R
H12B H 0.8531 0.2008 -0.0706 0.124 Uiso 1 1 calc R
H12C H 0.9928 0.1551 0.0125 0.124 Uiso 1 1 calc R
O1 O 0.5252(3) 0.34916(14) 0.3194(2) 0.0378(6) Uani 1 1 d .
O2 O 0.8103(3) 0.37599(12) 0.2724(2) 0.0356(5) Uani 1 1 d .
O3 O 0.7144(3) 0.73122(12) -0.0203(2) 0.0377(5) Uani 1 1 d .
O4 O 0.9037(3) 0.62206(15) -0.0242(2) 0.0466(6) Uani 1 1 d .
O5 O 0.6574(3) 0.19475(15) 0.2087(2) 0.0452(6) Uani 1 1 d .
N N 0.7429(4) 0.1196(2) 0.0455(3) 0.0478(7) Uani 1 1 d .

loop_
_atom_site_aniso_label
_atom_site_aniso_U_11
_atom_site_aniso_U_22
_atom_site_aniso_U_33
_atom_site_aniso_U_23
_atom_site_aniso_U_13
_atom_site_aniso_U_12
Mn 0.02603(17) 0.01942(16) 0.0287(2) -0.0007(2) 0.0017(3) -0.00215(11)
C1 0.0269(12) 0.0236(11) 0.0307(14) 0.0039(10) -0.0002(10) -0.0006(9)
C2 0.0366(14) 0.0285(14) 0.0296(15) 0.0089(11) -0.0077(11) -0.0091(11)
C3 0.0264(12) 0.0231(11) 0.0301(14) 0.0052(10) -0.0034(11) -0.0011(9)
C4 0.0290(12) 0.0349(14) 0.0360(17) 0.0087(11) 0.0030(12) 0.0014(11)
C5 0.0367(15) 0.0397(16) 0.0444(18) 0.0117(13) 0.0057(13) 0.0117(12)
C6 0.0444(16) 0.0274(14) 0.0393(18) 0.0080(12) -0.0031(13) 0.0073(12)
C7 0.0316(13) 0.0249(12) 0.0295(14) 0.0060(10) -0.0060(11) -0.0021(10)
C8 0.0250(12) 0.0267(12) 0.0352(14) 0.0064(11) 0.0002(10) 0.0002(10)
C9 0.052(2) 0.070(2) 0.083(3) 0.024(2) 0.026(2) 0.0313(19)
C10 0.0380(16) 0.0413(16) 0.0475(19) -0.0074(15) 0.0056(14) -0.0016(13)
C11 0.070(3) 0.078(3) 0.065(3) -0.036(2) 0.009(2) 0.004(2)
C12 0.099(4) 0.082(3) 0.067(3) 0.006(2) 0.034(3) -0.015(3)
O1 0.0341(10) 0.0243(10) 0.0550(16) 0.0113(8) 0.0086(9) 0.0003(8)
O2 0.0273(9) 0.0294(10) 0.0500(13) 0.0139(9) -0.0024(9) 0.0034(7)
O3 0.0497(13) 0.0262(9) 0.0373(12) 0.0103(8) -0.0160(10) -0.0110(9)
O4 0.0373(12) 0.0476(12) 0.0549(15) 0.0220(12) 0.0117(11) -0.0012(10)
O5 0.0483(13) 0.0415(12) 0.0458(14) -0.0109(10) 0.0119(11) -0.0036(11)
N 0.0489(16) 0.0573(18) 0.0374(17) -0.0119(12) 0.0067(13) 0.0039(14)

loop_
_atom_type_symbol
_atom_type_description
_atom_type_scat_dispersion_real
_atom_type_scat_dispersion_imag
_atom_type_scat_source
C C 0.0033 0.0016 'International Tables Vol C Tables 4.2.6.8 and 6.1.1.4'
H H 0.0000 0.0000 'International Tables Vol C Tables 4.2.6.8 and 6.1.1.4'
N N 0.0061 0.0033 'International Tables Vol C Tables 4.2.6.8 and 6.1.1.4'
O O 0.0106 0.0060 'International Tables Vol C Tables 4.2.6.8 and 6.1.1.4'
Mn Mn 0.3368 0.7283 'International Tables Vol C Tables 4.2.6.8 and 6.1.1.4'

loop_
_geom_angle_atom_site_label_1
_geom_angle_atom_site_label_2
_geom_angle_atom_site_label_3
_geom_angle
_geom_angle_site_symmetry_1
_geom_angle_site_symmetry_3
O1 Mn O2 131.44(9) . 3_455
O1 Mn O3 83.79(8) . 2_665
O2 Mn O3 98.36(9) 3_455 2_665
O1 Mn O4 134.79(9) . 4_645
O2 Mn O4 93.28(9) 3_455 4_645
O3 Mn O4 97.62(10) 2_665 4_645
O1 Mn O5 83.82(9) . .
O2 Mn O5 84.87(9) 3_455 .
O3 Mn O5 165.89(9) 2_665 .
O4 Mn O5 95.89(10) 4_645 .
O1 C1 O2 126.5(3) . .
O1 C1 C3 116.2(2) . .
O2 C1 C3 117.3(2) . .
O4 C2 O3 121.4(3) . .
O4 C2 C7 119.9(2) . .
O3 C2 C7 118.6(3) . .
C8 C3 C4 119.4(2) . .
C8 C3 C1 122.1(2) . .
C4 C3 C1 118.4(2) . .
C5 C4 C3 121.4(3) . .
C5 C4 H4A 119.3 . .
C3 C4 H4A 119.3 . .
C4 C5 C6 118.1(3) . .
C4 C5 C9 120.6(3) . .
C6 C5 C9 121.3(3) . .
C7 C6 C5 121.7(3) . .
C7 C6 H6A 119.1 . .
C5 C6 H6A 119.1 . .
C6 C7 C8 119.4(3) . .
C6 C7 C2 120.6(2) . .
C8 C7 C2 120.0(3) . .
C3 C8 C7 120.0(3) . .
C3 C8 H8A 120.0 . .
C7 C8 H8A 120.0 . .
C5 C9 H9A 109.5 . .
C5 C9 H9B 109.5 . .
H9A C9 H9B 109.5 . .
C5 C9 H9C 109.5 . .
H9A C9 H9C 109.5 . .
H9B C9 H9C 109.5 . .
O5 C10 N 125.1(3) . .
O5 C10 H10A 117.4 . .
N C10 H10A 117.4 . .
N C11 H11A 109.5 . .
N C11 H11B 109.5 . .
H11A C11 H11B 109.5 . .
N C11 H11C 109.5 . .
H11A C11 H11C 109.5 . .
H11B C11 H11C 109.5 . .
N C12 H12A 109.5 . .
N C12 H12B 109.5 . .
H12A C12 H12B 109.5 . .
N C12 H12C 109.5 . .
H12A C12 H12C 109.5 . .
H12B C12 H12C 109.5 . .
C1 O1 Mn 137.78(19) . .
C1 O2 Mn 135.45(18) . 3
C2 O3 Mn 134.73(18) . 2_664
C2 O4 Mn 105.80(18) . 4_654
C10 O5 Mn 123.8(2) . .
C10 N C12 121.2(3) . .
C10 N C11 120.1(3) . .
C12 N C11 118.4(3) . .

loop_
_geom_bond_atom_site_label_1
_geom_bond_atom_site_label_2
_geom_bond_distance
_geom_bond_site_symmetry_2
Mn O1 2.099(2) .
Mn O2 2.131(2) 3_455
Mn O3 2.133(2) 2_665
Mn O4 2.175(2) 4_645
Mn O5 2.178(2) .
C1 O1 1.252(3) .
C1 O2 1.254(3) .
C1 C3 1.514(3) .
C2 O4 1.249(4) .
C2 O3 1.273(3) .
C2 C7 1.505(4) .
C3 C8 1.391(4) .
C3 C4 1.400(4) .
C4 C5 1.389(4) .
C4 H4A 0.9300 .
C5 C6 1.392(5) .
C5 C9 1.514(5) .
C6 C7 1.390(4) .
C6 H6A 0.9300 .
C7 C8 1.397(4) .
C8 H8A 0.9300 .
C9 H9A 0.9600 .
C9 H9B 0.9600 .
C9 H9C 0.9600 .
C10 O5 1.227(4) .
C10 N 1.319(4) .
C10 H10A 0.9300 .
C11 N 1.457(5) .
C11 H11A 0.9600 .
C11 H11B 0.9600 .
C11 H11C 0.9600 .
C12 N 1.447(5) .
C12 H12A 0.9600 .
C12 H12B 0.9600 .
C12 H12C 0.9600 .
O2 Mn 2.131(2) 3
O3 Mn 2.133(2) 2_664
O4 Mn 2.175(2) 4_654
